data_2235794
loop_
_publ_author_name
'Vineetha, M. C.'
'Sithambaresan, M.'
'Jacob, Jinsa Mary'
'Kurup, M. R. Prathapachandra'

_publ_section_title
;
 Di-\m-acetato-\k^4^<i>O</i>:<i>O</i>-bis({<i>N</i>'-[(<i>E</i>)-phenyl(pyridin-2-yl-\k<i>N</i>)methylidene]benzohydrazidato-\k^2^<i>N</i>',<i>O</i>}copper(II))
;
_journal_coeditor_code FJ2577
_journal_issue 8
_journal_name_full 'Acta Crystallographica Section E'
_journal_page_first m1086
_journal_page_last m1087
_journal_paper_doi 10.1107/S1600536812031467
_journal_volume 68
_journal_year 2012
_chemical_formula_iupac '[Cu2 (C19 H14 N3 O)2 (C2 H3 O2)2]'
_chemical_formula_moiety 'C42 H34 Cu2 N6 O6'
_chemical_formula_sum 'C42 H34 Cu2 N6 O6'
_chemical_formula_weight 845.85
_chemical_name_systematic
;
Di-\m-acetato-\k^4^<i>O</i>:<i>O</i>-bis({<i>N</i>'-[(<i>E</i>)-
phenyl(pyridin-2-yl\k<i>N</i>)methylidene]benzohydrazidato-
\k^2^<i>N</i>',<i>O</i>}copper(II))
;
_space_group_IT_number 14
_symmetry_cell_setting monoclinic
_symmetry_space_group_name_Hall '-P 2yn'
_symmetry_space_group_name_H-M 'P 1 21/n 1'
_atom_sites_solution_hydrogens geom
_atom_sites_solution_primary direct
_atom_sites_solution_secondary difmap
_audit_creation_method SHELXL-97
_cell_angle_alpha 90.00
_cell_angle_beta 100.7180(10)
_cell_angle_gamma 90.00
_cell_formula_units_Z 2
_cell_length_a 9.5758(3)
_cell_length_b 13.1009(4)
_cell_length_c 15.2124(5)
_cell_measurement_reflns_used 9946
_cell_measurement_temperature 296(2)
_cell_measurement_theta_max 28.25
_cell_measurement_theta_min 2.66
_cell_volume 1875.13(10)
_computing_cell_refinement 'APEX2 and SAINT (Bruker, 2004)'
_computing_data_collection 'APEX2 (Bruker, 2004)'
_computing_data_reduction 'SAINT and XPREP (Bruker, 2004)'
_computing_molecular_graphics 'ORTEP-3 (Farrugia, 1997) and DIAMOND (Brandenburg, 2010)'
_computing_publication_material 'SHELXL97 (Sheldrick, 2008) and publCIF (Westrip, 2010)'
_computing_structure_refinement 'SHELXL97 (Sheldrick, 2008)'
_computing_structure_solution 'SHELXS97 (Sheldrick, 2008)'
_diffrn_ambient_temperature 296(2)
_diffrn_measured_fraction_theta_full 0.999
_diffrn_measured_fraction_theta_max 0.999
_diffrn_measurement_device_type 'Bruker Kappa APEXII CCD'
_diffrn_measurement_method '\w and \f scan'
_diffrn_radiation_monochromator graphite
_diffrn_radiation_source 'fine-focus sealed tube'
_diffrn_radiation_type MoK\a
_diffrn_radiation_wavelength 0.71073
_diffrn_reflns_av_R_equivalents 0.0221
_diffrn_reflns_av_sigmaI/netI 0.0167
_diffrn_reflns_limit_h_max 11
_diffrn_reflns_limit_h_min -11
_diffrn_reflns_limit_k_max 14
_diffrn_reflns_limit_k_min -15
_diffrn_reflns_limit_l_max 17
_diffrn_reflns_limit_l_min -18
_diffrn_reflns_number 14426
_diffrn_reflns_theta_full 25.00
_diffrn_reflns_theta_max 25.00
_diffrn_reflns_theta_min 2.67
_exptl_absorpt_coefficient_mu 1.192
_exptl_absorpt_correction_T_max 0.788
_exptl_absorpt_correction_T_min 0.706
_exptl_absorpt_correction_type multi-scan
_exptl_absorpt_process_details '(SADABS; Bruker, 2004)'
_exptl_crystal_colour green
_exptl_crystal_density_diffrn 1.498
_exptl_crystal_density_method 'not measured'
_exptl_crystal_description block
_exptl_crystal_F_000 868.0
_exptl_crystal_size_max 0.35
_exptl_crystal_size_mid 0.25
_exptl_crystal_size_min 0.20
_refine_diff_density_max 0.422
_refine_diff_density_min -0.345
_refine_ls_extinction_method none
_refine_ls_goodness_of_fit_ref 1.059
_refine_ls_hydrogen_treatment constr
_refine_ls_matrix_type full
_refine_ls_number_parameters 254
_refine_ls_number_reflns 3300
_refine_ls_number_restraints 0
_refine_ls_restrained_S_all 1.059
_refine_ls_R_factor_all 0.0302
_refine_ls_R_factor_gt 0.0265
_refine_ls_shift/su_max 0.001
_refine_ls_shift/su_mean 0.000
_refine_ls_structure_factor_coef Fsqd
_refine_ls_weighting_details 'calc w=1/[\s^2^(Fo^2^)+(0.0437P)^2^+0.9597P] where P=(Fo^2^+2Fc^2^)/3'
_refine_ls_weighting_scheme calc
_refine_ls_wR_factor_gt 0.0754
_refine_ls_wR_factor_ref 0.0792
_reflns_number_gt 2981
_reflns_number_total 3300
_reflns_threshold_expression I>2sigma(I)
_cod_data_source_file fj2577.cif
_cod_data_source_block I
_cod_original_sg_symbol_H-M 'P 21/n'
_cod_database_code 2235794
_cod_database_fobs_code 2235794

loop_
_symmetry_equiv_pos_as_xyz
'x, y, z'
'-x+1/2, y+1/2, -z+1/2'
'-x, -y, -z'
'x-1/2, -y-1/2, z-1/2'

loop_
_atom_site_type_symbol
_atom_site_label
_atom_site_fract_x
_atom_site_fract_y
_atom_site_fract_z
_atom_site_U_iso_or_equiv
_atom_site_adp_type
_atom_site_calc_flag
_atom_site_refinement_flags
_atom_site_occupancy
_atom_site_symmetry_multiplicity
Cu Cu1 0.83940(2) 0.033872(17) 0.018513(14) 0.03149(10) Uani d . 1 1
O O1 0.72812(15) -0.09187(11) -0.01867(9) 0.0371(3) Uani d . 1 1
O O2 0.7660(2) 0.1008(2) -0.17172(15) 0.1028(9) Uani d . 1 1
N N1 0.90507(17) 0.16141(13) 0.08915(11) 0.0357(4) Uani d . 1 1
N N2 0.71446(17) 0.03165(11) 0.10470(11) 0.0308(3) Uani d . 1 1
N N3 0.62458(18) -0.04952(12) 0.10243(11) 0.0345(4) Uani d . 1 1
O O3 0.95034(15) 0.05070(11) -0.07436(9) 0.0379(3) Uani d . 1 1
C C1 1.0076(2) 0.22526(17) 0.07683(15) 0.0463(5) Uani d . 1 1
H H1 1.0587 0.2115 0.0318 0.056 Uiso calc R 1 1
C C2 1.0406(3) 0.31125(19) 0.12869(17) 0.0547(6) Uani d . 1 1
H H2 1.1134 0.3544 0.1191 0.066 Uiso calc R 1 1
C C3 0.9649(3) 0.33231(18) 0.19451(16) 0.0524(6) Uani d . 1 1
H H3 0.9848 0.3905 0.2296 0.063 Uiso calc R 1 1
C C4 0.8588(2) 0.26633(16) 0.20825(14) 0.0428(5) Uani d . 1 1
H H4 0.8061 0.2797 0.2525 0.051 Uiso calc R 1 1
C C5 0.8318(2) 0.18018(15) 0.15558(12) 0.0334(4) Uani d . 1 1
C C6 0.7253(2) 0.10156(14) 0.16553(12) 0.0312(4) Uani d . 1 1
C C7 0.6441(2) 0.10292(14) 0.23916(12) 0.0322(4) Uani d . 1 1
C C8 0.4970(2) 0.09464(15) 0.22120(13) 0.0370(4) Uani d . 1 1
H H8 0.4489 0.0884 0.1625 0.044 Uiso calc R 1 1
C C9 0.4224(2) 0.09563(18) 0.29038(15) 0.0476(5) Uani d . 1 1
H H9 0.3237 0.0916 0.2779 0.057 Uiso calc R 1 1
C C10 0.4924(3) 0.1025(2) 0.37747(16) 0.0533(6) Uani d . 1 1
H H10 0.4415 0.1025 0.4239 0.064 Uiso calc R 1 1
C C11 0.6387(3) 0.1093(2) 0.39599(14) 0.0519(6) Uani d . 1 1
H H11 0.6863 0.1132 0.4550 0.062 Uiso calc R 1 1
C C12 0.7147(2) 0.11039(18) 0.32757(14) 0.0428(5) Uani d . 1 1
H H12 0.8132 0.1161 0.3404 0.051 Uiso calc R 1 1
C C13 0.6408(2) -0.10829(15) 0.03375(12) 0.0323(4) Uani d . 1 1
C C14 0.5487(2) -0.20007(15) 0.01984(13) 0.0346(4) Uani d . 1 1
C C15 0.4417(2) -0.21282(19) 0.06900(15) 0.0476(5) Uani d . 1 1
H H15 0.4269 -0.1630 0.1098 0.057 Uiso calc R 1 1
C C16 0.3573(3) -0.2982(2) 0.05801(19) 0.0638(7) Uani d . 1 1
H H16 0.2863 -0.3062 0.0916 0.077 Uiso calc R 1 1
C C17 0.3777(3) -0.3715(2) -0.00235(19) 0.0698(8) Uani d . 1 1
H H17 0.3210 -0.4296 -0.0095 0.084 Uiso calc R 1 1
C C18 0.4814(3) -0.3593(2) -0.05222(17) 0.0637(7) Uani d . 1 1
H H18 0.4942 -0.4090 -0.0936 0.076 Uiso calc R 1 1
C C19 0.5674(3) -0.27385(17) -0.04190(14) 0.0463(5) Uani d . 1 1
H H19 0.6374 -0.2660 -0.0763 0.056 Uiso calc R 1 1
C C20 0.8914(2) 0.08509(18) -0.15067(14) 0.0455(5) Uani d . 1 1
C C21 0.9882(4) 0.1050(3) -0.2152(2) 0.0952(13) Uani d . 1 1
H H21A 1.0058 0.0423 -0.2439 0.143 Uiso calc R 1 1
H H21B 1.0764 0.1323 -0.1836 0.143 Uiso calc R 1 1
H H21C 0.9445 0.1531 -0.2594 0.143 Uiso calc R 1 1

loop_
_atom_site_aniso_label
_atom_site_aniso_U_11
_atom_site_aniso_U_22
_atom_site_aniso_U_33
_atom_site_aniso_U_12
_atom_site_aniso_U_13
_atom_site_aniso_U_23
Cu1 0.03334(16) 0.03564(16) 0.02741(15) -0.00451(9) 0.01064(10) -0.00404(9)
O1 0.0369(8) 0.0436(8) 0.0331(7) -0.0076(6) 0.0121(6) -0.0094(6)
O2 0.0589(13) 0.175(3) 0.0736(14) 0.0407(15) 0.0096(11) 0.0382(16)
N1 0.0380(9) 0.0349(9) 0.0361(9) -0.0038(7) 0.0123(7) -0.0028(7)
N2 0.0294(8) 0.0340(9) 0.0298(8) -0.0039(6) 0.0076(6) -0.0032(6)
N3 0.0346(9) 0.0362(9) 0.0342(9) -0.0071(7) 0.0103(7) -0.0055(7)
O3 0.0364(8) 0.0505(8) 0.0283(7) -0.0005(6) 0.0098(6) 0.0041(6)
C1 0.0494(13) 0.0432(12) 0.0513(13) -0.0107(10) 0.0222(10) -0.0059(10)
C2 0.0600(15) 0.0459(13) 0.0623(15) -0.0207(11) 0.0217(12) -0.0094(11)
C3 0.0677(16) 0.0393(12) 0.0511(13) -0.0145(11) 0.0137(12) -0.0130(10)
C4 0.0517(13) 0.0404(11) 0.0385(11) -0.0031(10) 0.0140(9) -0.0087(9)
C5 0.0363(10) 0.0333(10) 0.0309(9) 0.0010(8) 0.0067(8) -0.0010(8)
C6 0.0322(10) 0.0334(10) 0.0284(9) 0.0017(8) 0.0066(7) -0.0019(8)
C7 0.0369(10) 0.0311(10) 0.0297(9) 0.0013(8) 0.0090(8) -0.0020(8)
C8 0.0366(10) 0.0388(11) 0.0355(10) 0.0026(8) 0.0062(8) -0.0025(8)
C9 0.0370(11) 0.0556(14) 0.0529(13) 0.0042(10) 0.0156(10) -0.0066(11)
C10 0.0554(14) 0.0681(16) 0.0430(12) 0.0039(12) 0.0265(11) -0.0073(11)
C11 0.0568(14) 0.0702(16) 0.0288(10) 0.0038(12) 0.0082(10) -0.0053(10)
C12 0.0365(11) 0.0575(13) 0.0344(11) 0.0018(10) 0.0066(9) -0.0043(10)
C13 0.0298(9) 0.0375(10) 0.0284(9) -0.0009(8) 0.0021(7) -0.0005(8)
C14 0.0340(10) 0.0360(10) 0.0312(9) -0.0028(8) -0.0005(8) 0.0013(8)
C15 0.0419(12) 0.0531(13) 0.0479(12) -0.0103(10) 0.0087(10) -0.0026(10)
C16 0.0564(15) 0.0699(18) 0.0658(17) -0.0264(13) 0.0132(13) 0.0007(14)
C17 0.081(2) 0.0578(16) 0.0663(17) -0.0349(15) 0.0025(15) 0.0036(14)
C18 0.094(2) 0.0429(13) 0.0508(14) -0.0153(13) 0.0047(14) -0.0101(11)
C19 0.0582(14) 0.0409(12) 0.0388(11) -0.0057(10) 0.0062(10) -0.0021(9)
C20 0.0477(13) 0.0539(13) 0.0363(11) 0.0141(11) 0.0119(10) 0.0058(10)
C21 0.100(2) 0.138(3) 0.0595(18) 0.051(2) 0.0444(17) 0.054(2)

loop_
_atom_type_symbol
_atom_type_description
_atom_type_scat_dispersion_real
_atom_type_scat_dispersion_imag
_atom_type_scat_source
C C 0.0033 0.0016 'International Tables Vol C Tables 4.2.6.8 and 6.1.1.4'
H H 0.0000 0.0000 'International Tables Vol C Tables 4.2.6.8 and 6.1.1.4'
N N 0.0061 0.0033 'International Tables Vol C Tables 4.2.6.8 and 6.1.1.4'
O O 0.0106 0.0060 'International Tables Vol C Tables 4.2.6.8 and 6.1.1.4'
Cu Cu 0.3201 1.2651 'International Tables Vol C Tables 4.2.6.8 and 6.1.1.4'

loop_
_geom_angle_atom_site_label_1
_geom_angle_atom_site_label_2
_geom_angle_atom_site_label_3
_geom_angle_site_symmetry_3
_geom_angle
O3 Cu1 N2 . 172.74(6)
O3 Cu1 O1 . 103.02(6)
N2 Cu1 O1 . 79.26(6)
O3 Cu1 N1 . 97.78(6)
N2 Cu1 N1 . 79.78(6)
O1 Cu1 N1 . 159.04(6)
O3 Cu1 O3 3_755 76.36(6)
N2 Cu1 O3 3_755 110.45(6)
O1 Cu1 O3 3_755 95.24(6)
N1 Cu1 O3 3_755 92.13(6)
C13 O1 Cu1 . 109.93(12)
C1 N1 C5 . 119.29(17)
C1 N1 Cu1 . 127.57(14)
C5 N1 Cu1 . 113.14(13)
C6 N2 N3 . 122.48(16)
C6 N2 Cu1 . 119.83(13)
N3 N2 Cu1 . 117.50(12)
C13 N3 N2 . 107.80(15)
C20 O3 Cu1 . 119.72(14)
C20 O3 Cu1 3_755 135.26(13)
Cu1 O3 Cu1 3_755 103.64(6)
N1 C1 C2 . 122.0(2)
N1 C1 H1 . 119.0
C2 C1 H1 . 119.0
C3 C2 C1 . 119.2(2)
C3 C2 H2 . 120.4
C1 C2 H2 . 120.4
C2 C3 C4 . 119.3(2)
C2 C3 H3 . 120.3
C4 C3 H3 . 120.3
C3 C4 C5 . 119.2(2)
C3 C4 H4 . 120.4
C5 C4 H4 . 120.4
N1 C5 C4 . 120.91(18)
N1 C5 C6 . 114.38(16)
C4 C5 C6 . 124.71(18)
N2 C6 C5 . 112.72(16)
N2 C6 C7 . 124.57(17)
C5 C6 C7 . 122.69(16)
C8 C7 C12 . 119.23(18)
C8 C7 C6 . 120.52(17)
C12 C7 C6 . 120.24(18)
C9 C8 C7 . 120.04(19)
C9 C8 H8 . 120.0
C7 C8 H8 . 120.0
C10 C9 C8 . 120.5(2)
C10 C9 H9 . 119.7
C8 C9 H9 . 119.7
C9 C10 C11 . 119.8(2)
C9 C10 H10 . 120.1
C11 C10 H10 . 120.1
C12 C11 C10 . 120.4(2)
C12 C11 H11 . 119.8
C10 C11 H11 . 119.8
C11 C12 C7 . 120.0(2)
C11 C12 H12 . 120.0
C7 C12 H12 . 120.0
O1 C13 N3 . 125.39(18)
O1 C13 C14 . 119.27(17)
N3 C13 C14 . 115.34(17)
C19 C14 C15 . 119.0(2)
C19 C14 C13 . 121.00(18)
C15 C14 C13 . 120.04(18)
C16 C15 C14 . 120.7(2)
C16 C15 H15 . 119.7
C14 C15 H15 . 119.7
C17 C16 C15 . 120.0(3)
C17 C16 H16 . 120.0
C15 C16 H16 . 120.0
C18 C17 C16 . 120.0(2)
C18 C17 H17 . 120.0
C16 C17 H17 . 120.0
C17 C18 C19 . 120.8(2)
C17 C18 H18 . 119.6
C19 C18 H18 . 119.6
C18 C19 C14 . 119.6(2)
C18 C19 H19 . 120.2
C14 C19 H19 . 120.2
O2 C20 O3 . 123.7(2)
O2 C20 C21 . 120.5(2)
O3 C20 C21 . 115.9(2)
C20 C21 H21A . 109.5
C20 C21 H21B . 109.5
H21A C21 H21B . 109.5
C20 C21 H21C . 109.5
H21A C21 H21C . 109.5
H21B C21 H21C . 109.5

loop_
_geom_bond_atom_site_label_1
_geom_bond_atom_site_label_2
_geom_bond_site_symmetry_2
_geom_bond_distance
Cu1 O3 . 1.9318(14)
Cu1 N2 . 1.9325(16)
Cu1 O1 . 1.9862(14)
Cu1 N1 . 2.0225(16)
Cu1 O3 3_755 2.3167(15)
O1 C13 . 1.276(2)
O2 C20 . 1.202(3)
N1 C1 . 1.330(3)
N1 C5 . 1.356(2)
N2 C6 . 1.292(2)
N2 N3 . 1.364(2)
N3 C13 . 1.330(2)
O3 C20 . 1.275(3)
O3 Cu1 3_755 2.3167(15)
C1 C2 . 1.378(3)
C1 H1 . 0.9300
C2 C3 . 1.369(3)
C2 H2 . 0.9300
C3 C4 . 1.379(3)
C3 H3 . 0.9300
C4 C5 . 1.381(3)
C4 H4 . 0.9300
C5 C6 . 1.476(3)
C6 C7 . 1.478(3)
C7 C8 . 1.388(3)
C7 C12 . 1.392(3)
C8 C9 . 1.378(3)
C8 H8 . 0.9300
C9 C10 . 1.372(3)
C9 H9 . 0.9300
C10 C11 . 1.379(3)
C10 H10 . 0.9300
C11 C12 . 1.376(3)
C11 H11 . 0.9300
C12 H12 . 0.9300
C13 C14 . 1.483(3)
C14 C19 . 1.382(3)
C14 C15 . 1.386(3)
C15 C16 . 1.371(3)
C15 H15 . 0.9300
C16 C17 . 1.367(4)
C16 H16 . 0.9300
C17 C18 . 1.366(4)
C17 H17 . 0.9300
C18 C19 . 1.381(3)
C18 H18 . 0.9300
C19 H19 . 0.9300
C20 C21 . 1.492(3)
C21 H21A . 0.9600
C21 H21B . 0.9600
C21 H21C . 0.9600

loop_
_geom_hbond_atom_site_label_D
_geom_hbond_atom_site_label_H
_geom_hbond_atom_site_label_A
_geom_hbond_site_symmetry_A
_geom_hbond_distance_DH
_geom_hbond_distance_HA
_geom_hbond_distance_DA
_geom_hbond_angle_DHA
C15 H15 N3 . 0.93 2.43 2.752(3) 101
C8 H8 O1 3_655 0.93 2.51 3.416(2) 166
C15 H15 O2 3_655 0.93 2.37 3.116(4) 137
C1 H1 Cg3 1_555 0.93 2.8502 3.1701 102
C3 H3 Cg8 2_655 0.93 2.8644 3.5543 132
C12 H12 Cg9 2_655 0.93 3.1173 3.8426 136
C21 H21A Cg5 3_755 0.96 3.1370 3.5809 110
C21 H21B Cg2 3_755 0.96 2.9569 3.6761 133

loop_
_geom_torsion_atom_site_label_1
_geom_torsion_atom_site_label_2
_geom_torsion_atom_site_label_3
_geom_torsion_atom_site_label_4
_geom_torsion_site_symmetry_1
_geom_torsion_site_symmetry_4
_geom_torsion
O3 Cu1 O1 C13 . . -175.12(12)
N2 Cu1 O1 C13 . . -2.16(13)
N1 Cu1 O1 C13 . . -2.4(3)
O3 Cu1 O1 C13 3_755 . 107.70(13)
O3 Cu1 N1 C1 . . -7.55(19)
N2 Cu1 N1 C1 . . 179.4(2)
O1 Cu1 N1 C1 . . 179.61(18)
O3 Cu1 N1 C1 3_755 . 68.97(19)
O3 Cu1 N1 C5 . . 172.18(13)
N2 Cu1 N1 C5 . . -0.90(13)
O1 Cu1 N1 C5 . . -0.7(3)
O3 Cu1 N1 C5 3_755 . -111.30(14)
O1 Cu1 N2 C6 . . 178.37(16)
N1 Cu1 N2 C6 . . -1.72(15)
O3 Cu1 N2 C6 3_755 . 86.73(15)
O1 Cu1 N2 N3 . . 3.27(13)
N1 Cu1 N2 N3 . . -176.82(15)
O3 Cu1 N2 N3 3_755 . -88.37(14)
C6 N2 N3 C13 . . -178.48(18)
Cu1 N2 N3 C13 . . -3.5(2)
O1 Cu1 O3 C20 . . 76.25(17)
N1 Cu1 O3 C20 . . -101.13(17)
O3 Cu1 O3 C20 3_755 . 168.6(2)
O1 Cu1 O3 Cu1 . 3_755 -92.32(6)
N1 Cu1 O3 Cu1 . 3_755 90.31(7)
O3 Cu1 O3 Cu1 3_755 3_755 0.0
C5 N1 C1 C2 . . -1.1(3)
Cu1 N1 C1 C2 . . 178.66(18)
N1 C1 C2 C3 . . -0.5(4)
C1 C2 C3 C4 . . 0.9(4)
C2 C3 C4 C5 . . 0.3(4)
C1 N1 C5 C4 . . 2.3(3)
Cu1 N1 C5 C4 . . -177.43(16)
C1 N1 C5 C6 . . -177.25(18)
Cu1 N1 C5 C6 . . 3.0(2)
C3 C4 C5 N1 . . -2.0(3)
C3 C4 C5 C6 . . 177.6(2)
N3 N2 C6 C5 . . 178.56(16)
Cu1 N2 C6 C5 . . 3.7(2)
N3 N2 C6 C7 . . 0.1(3)
Cu1 N2 C6 C7 . . -174.73(14)
N1 C5 C6 N2 . . -4.3(2)
C4 C5 C6 N2 . . 176.11(19)
N1 C5 C6 C7 . . 174.16(17)
C4 C5 C6 C7 . . -5.4(3)
N2 C6 C7 C8 . . -52.9(3)
C5 C6 C7 C8 . . 128.8(2)
N2 C6 C7 C12 . . 125.8(2)
C5 C6 C7 C12 . . -52.5(3)
C12 C7 C8 C9 . . 1.1(3)
C6 C7 C8 C9 . . 179.77(19)
C7 C8 C9 C10 . . -1.5(3)
C8 C9 C10 C11 . . 0.6(4)
C9 C10 C11 C12 . . 0.7(4)
C10 C11 C12 C7 . . -1.0(4)
C8 C7 C12 C11 . . 0.1(3)
C6 C7 C12 C11 . . -178.5(2)
Cu1 O1 C13 N3 . . 0.9(2)
Cu1 O1 C13 C14 . . -178.53(13)
N2 N3 C13 O1 . . 1.6(3)
N2 N3 C13 C14 . . -178.92(15)
O1 C13 C14 C19 . . 7.6(3)
N3 C13 C14 C19 . . -171.86(19)
O1 C13 C14 C15 . . -172.24(19)
N3 C13 C14 C15 . . 8.3(3)
C19 C14 C15 C16 . . 1.3(3)
C13 C14 C15 C16 . . -178.8(2)
C14 C15 C16 C17 . . -0.5(4)
C15 C16 C17 C18 . . -0.5(5)
C16 C17 C18 C19 . . 0.6(4)
C17 C18 C19 C14 . . 0.3(4)
C15 C14 C19 C18 . . -1.2(3)
C13 C14 C19 C18 . . 178.9(2)
Cu1 O3 C20 O2 . . -6.1(4)
Cu1 O3 C20 O2 3_755 . 158.0(2)
Cu1 O3 C20 C21 . . 174.3(2)
Cu1 O3 C20 C21 3_755 . -21.6(4)
